data_2208047
loop_
_publ_author_name
'Li-Xue Zhang'
'Jian-Yu Jin'
'San-Nu Zhou'
'Hong-Ping Xiao'
'An-Jiang Zhang'

_publ_section_title 6-(4-Fluorophenyl)-3-methyl-7<i>H</i>-1,2,4-triazolo[3,4-<i>b</i>][1,3,4]thiadiazine
_journal_coeditor_code DN6293
_journal_issue 2
_journal_name_full 'Acta Crystallographica Section E'
_journal_page_first o398
_journal_page_last o399
_journal_paper_doi 10.1107/S1600536805042467
_journal_volume 62
_journal_year 2006
_chemical_formula_iupac 'C11 H9 F N4 S'
_chemical_formula_moiety 'C11 H9 F N4 S'
_chemical_formula_sum 'C11 H9 F N4 S'
_chemical_formula_weight 248.28
_chemical_name_systematic
;
6-(4-Fluorophenyl)-3-methyl-7H-1,2,4-triazolo[3,4-b][1,3,4]thiadiazine
;
_space_group_IT_number 14
_symmetry_cell_setting monoclinic
_symmetry_space_group_name_Hall '-P 2yn'
_symmetry_space_group_name_H-M 'P 1 21/n 1'
_atom_sites_solution_hydrogens geom
_atom_sites_solution_primary direct
_atom_sites_solution_secondary difmap
_audit_creation_method SHELXL97
_cell_angle_alpha 90.00
_cell_angle_beta 96.909(2)
_cell_angle_gamma 90.00
_cell_formula_units_Z 4
_cell_length_a 4.0626(5)
_cell_length_b 25.530(3)
_cell_length_c 10.5576(12)
_cell_measurement_reflns_used 1125
_cell_measurement_temperature 273(2)
_cell_measurement_theta_max 24.23
_cell_measurement_theta_min 2.51
_cell_volume 1087.1(2)
_computing_cell_refinement 'SAINT (Bruker, 2002)'
_computing_data_collection 'SMART (Bruker, 2002)'
_computing_data_reduction SAINT
_computing_molecular_graphics 'SHELXTL (Sheldrick, 1997b)'
_computing_publication_material SHELXL97
_computing_structure_refinement 'SHELXL97 (Sheldrick, 1997a)'
_computing_structure_solution 'SHELXS97 (Sheldrick, 1997a)'
_diffrn_ambient_temperature 298(2)
_diffrn_measured_fraction_theta_full 0.998
_diffrn_measured_fraction_theta_max 0.998
_diffrn_measurement_device_type 'Bruker APEX area-detector'
_diffrn_measurement_method '\f and \w'
_diffrn_radiation_monochromator graphite
_diffrn_radiation_source 'fine-focus sealed tube'
_diffrn_radiation_type MoK\a
_diffrn_radiation_wavelength 0.71073
_diffrn_reflns_av_R_equivalents 0.0321
_diffrn_reflns_av_sigmaI/netI 0.0390
_diffrn_reflns_limit_h_max 4
_diffrn_reflns_limit_h_min -4
_diffrn_reflns_limit_k_max 30
_diffrn_reflns_limit_k_min -25
_diffrn_reflns_limit_l_max 11
_diffrn_reflns_limit_l_min -12
_diffrn_reflns_number 5662
_diffrn_reflns_theta_full 25.21
_diffrn_reflns_theta_max 25.21
_diffrn_reflns_theta_min 2.10
_diffrn_standards_number 0
_exptl_absorpt_coefficient_mu 0.292
_exptl_absorpt_correction_T_max 0.958
_exptl_absorpt_correction_T_min 0.956
_exptl_absorpt_correction_type multi-scan
_exptl_absorpt_process_details '(SADABS; Bruker, 2002)'
_exptl_crystal_colour Colourless
_exptl_crystal_density_diffrn 1.517
_exptl_crystal_density_method 'not measured'
_exptl_crystal_description Block
_exptl_crystal_F_000 512
_exptl_crystal_size_max 0.17
_exptl_crystal_size_mid 0.14
_exptl_crystal_size_min 0.13
_refine_diff_density_max 0.358
_refine_diff_density_min -0.212
_refine_ls_extinction_method none
_refine_ls_goodness_of_fit_ref 1.254
_refine_ls_hydrogen_treatment constr
_refine_ls_matrix_type full
_refine_ls_number_parameters 155
_refine_ls_number_reflns 1946
_refine_ls_number_restraints 0
_refine_ls_restrained_S_all 1.254
_refine_ls_R_factor_all 0.0955
_refine_ls_R_factor_gt 0.0770
_refine_ls_shift/su_max 0.001
_refine_ls_shift/su_mean 0.000
_refine_ls_structure_factor_coef Fsqd
_refine_ls_weighting_details 'calc w = 1/[\s^2^(Fo^2^)+(0.0679P)^2^+0.5536P] where P=(Fo^2^+2Fc^2^)/3'
_refine_ls_weighting_scheme calc
_refine_ls_wR_factor_gt 0.1599
_refine_ls_wR_factor_ref 0.1692
_reflns_number_gt 1613
_reflns_number_total 1946
_reflns_threshold_expression I>2\s(I)
_cod_data_source_file dn6293.cif
_cod_data_source_block I
_cod_depositor_comments
;
The following automatic conversions were performed:
'_symmetry_cell_setting' value 'Monoclinic' changed to 'monoclinic'
according to '/home/saulius/struct/CIF-dictionaries/cif_core.dic'
dictionary named 'cif_core.dic' version 2.4.1 from 2010-06-29.

Automatic conversion script
Id: cif_fix_enum 1527 2010-12-29 10:47:43Z saulius 

The following automatic conversions were performed:

'_symmetry_cell_setting' value 'Monoclinic' changed to 'monoclinic'
according to /home/saulius/struct/CIF-dictionaries/cif_core.dic
dictionary named 'cif_core.dic' version 2.4.1 from 2010-06-29.

Automatic conversion script
Id: cif_fix_values 1715 2011-07-08 13:25:40Z adriana 
;
_cod_original_sg_symbol_H-M 'P 21/n'
_cod_database_code 2208047
_cod_database_fobs_code 2208047

loop_
_symmetry_equiv_pos_as_xyz
'x, y, z'
'-x+1/2, y+1/2, -z+1/2'
'-x, -y, -z'
'x-1/2, -y-1/2, z-1/2'

loop_
_atom_site_label
_atom_site_fract_x
_atom_site_fract_y
_atom_site_fract_z
_atom_site_U_iso_or_equiv
_atom_site_adp_type
_atom_site_calc_flag
_atom_site_refinement_flags
_atom_site_occupancy
_atom_site_type_symbol
S1 0.8735(3) 0.24151(4) 0.72499(11) 0.0480(4) Uani d . 1 S
F1 1.0076(8) 0.03966(10) 0.1569(2) 0.0795(9) Uani d . 1 F
N1 0.7069(8) 0.12193(11) 0.6884(3) 0.0364(7) Uani d . 1 N
N2 0.6314(7) 0.14918(11) 0.7955(3) 0.0343(7) Uani d . 1 N
N3 0.5017(9) 0.16212(14) 0.9870(3) 0.0514(9) Uani d . 1 N
N4 0.6276(9) 0.20906(13) 0.9430(3) 0.0501(9) Uani d . 1 N
C1 0.9444(11) 0.06735(17) 0.2609(3) 0.0473(10) Uani d . 1 C
C2 0.8215(12) 0.04057(16) 0.3574(4) 0.0559(12) Uani d . 1 C
H2 0.7821 0.0047 0.3509 0.067 Uiso calc R 1 H
C3 0.7578(11) 0.06797(15) 0.4643(4) 0.0454(10) Uani d . 1 C
H3 0.6749 0.0503 0.5307 0.055 Uiso calc R 1 H
C4 0.8152(9) 0.12138(14) 0.4744(3) 0.0334(8) Uani d . 1 C
C5 0.9368(10) 0.14676(15) 0.3726(3) 0.0406(9) Uani d . 1 C
H5 0.9739 0.1827 0.3770 0.049 Uiso calc R 1 H
C6 1.0032(11) 0.11961(16) 0.2654(3) 0.0461(10) Uani d . 1 C
H6 1.0860 0.1367 0.1982 0.055 Uiso calc R 1 H
C7 0.7389(8) 0.14991(13) 0.5889(3) 0.0326(8) Uani d . 1 C
C8 0.6819(10) 0.20808(13) 0.5836(3) 0.0387(9) Uani d . 1 C
H8A 0.4453 0.2149 0.5738 0.046 Uiso calc R 1 H
H8B 0.7705 0.2222 0.5094 0.046 Uiso calc R 1 H
C9 0.7015(9) 0.19973(15) 0.8291(3) 0.0389(9) Uani d . 1 C
C10 0.5113(10) 0.12712(15) 0.8988(3) 0.0439(10) Uani d . 1 C
C11 0.4010(12) 0.07198(16) 0.9011(4) 0.0546(12) Uani d . 1 C
H11A 0.3308 0.0643 0.9827 0.082 Uiso calc R 1 H
H11B 0.5812 0.0493 0.8867 0.082 Uiso calc R 1 H
H11C 0.2193 0.0666 0.8354 0.082 Uiso calc R 1 H

loop_
_atom_site_aniso_label
_atom_site_aniso_U_11
_atom_site_aniso_U_22
_atom_site_aniso_U_33
_atom_site_aniso_U_12
_atom_site_aniso_U_13
_atom_site_aniso_U_23
S1 0.0475(7) 0.0363(6) 0.0623(7) -0.0066(5) 0.0153(5) -0.0098(5)
F1 0.129(3) 0.0714(18) 0.0458(14) -0.0161(17) 0.0434(16) -0.0199(13)
N1 0.0475(19) 0.0335(17) 0.0299(16) 0.0033(14) 0.0112(14) -0.0032(13)
N2 0.0423(18) 0.0327(16) 0.0292(15) 0.0023(14) 0.0091(13) -0.0041(12)
N3 0.063(2) 0.060(2) 0.0327(18) 0.0035(19) 0.0137(16) -0.0105(16)
N4 0.054(2) 0.050(2) 0.047(2) 0.0022(17) 0.0084(17) -0.0184(16)
C1 0.063(3) 0.056(3) 0.0253(19) -0.005(2) 0.0141(18) -0.0078(18)
C2 0.081(3) 0.040(2) 0.051(2) -0.012(2) 0.029(2) -0.009(2)
C3 0.067(3) 0.038(2) 0.035(2) -0.008(2) 0.0218(19) 0.0013(17)
C4 0.032(2) 0.041(2) 0.0283(18) 0.0029(16) 0.0057(15) 0.0035(15)
C5 0.052(2) 0.037(2) 0.034(2) -0.0041(18) 0.0091(17) 0.0028(16)
C6 0.062(3) 0.052(3) 0.0279(19) -0.006(2) 0.0164(18) 0.0048(17)
C7 0.0305(19) 0.0345(19) 0.0334(19) -0.0001(16) 0.0062(15) 0.0043(15)
C8 0.044(2) 0.036(2) 0.038(2) 0.0052(16) 0.0135(17) 0.0029(16)
C9 0.036(2) 0.041(2) 0.040(2) 0.0047(17) 0.0050(16) -0.0097(17)
C10 0.052(3) 0.051(2) 0.0293(19) 0.006(2) 0.0104(17) 0.0015(18)
C11 0.080(3) 0.052(3) 0.036(2) -0.003(2) 0.023(2) 0.0042(19)

loop_
_atom_type_symbol
_atom_type_description
_atom_type_scat_dispersion_real
_atom_type_scat_dispersion_imag
_atom_type_scat_source
C C 0.0033 0.0016 'International Tables Vol C Tables 4.2.6.8 and 6.1.1.4'
H H 0.0000 0.0000 'International Tables Vol C Tables 4.2.6.8 and 6.1.1.4'
N N 0.0061 0.0033 'International Tables Vol C Tables 4.2.6.8 and 6.1.1.4'
F F 0.0171 0.0103 'International Tables Vol C Tables 4.2.6.8 and 6.1.1.4'
S S 0.1246 0.1234 'International Tables Vol C Tables 4.2.6.8 and 6.1.1.4'

loop_
_geom_angle_atom_site_label_1
_geom_angle_atom_site_label_2
_geom_angle_atom_site_label_3
_geom_angle
C9 S1 C8 93.81(17)
C7 N1 N2 116.0(3)
C9 N2 C10 105.5(3)
C9 N2 N1 128.8(3)
C10 N2 N1 125.2(3)
C10 N3 N4 107.9(3)
C9 N4 N3 106.5(3)
C6 C1 F1 119.4(3)
C6 C1 C2 123.0(3)
F1 C1 C2 117.6(4)
C1 C2 C3 118.5(4)
C1 C2 H2 120.8
C3 C2 H2 120.8
C2 C3 C4 121.1(3)
C2 C3 H3 119.5
C4 C3 H3 119.5
C3 C4 C5 118.0(3)
C3 C4 C7 119.9(3)
C5 C4 C7 122.1(3)
C6 C5 C4 121.3(4)
C6 C5 H5 119.3
C4 C5 H5 119.3
C1 C6 C5 118.1(3)
C1 C6 H6 120.9
C5 C6 H6 120.9
N1 C7 C4 116.4(3)
N1 C7 C8 123.2(3)
C4 C7 C8 120.2(3)
C7 C8 S1 112.7(3)
C7 C8 H8A 109.1
S1 C8 H8A 109.1
C7 C8 H8B 109.1
S1 C8 H8B 109.1
H8A C8 H8B 107.8
N4 C9 N2 110.6(3)
N4 C9 S1 129.0(3)
N2 C9 S1 120.4(3)
N3 C10 N2 109.5(3)
N3 C10 C11 127.6(4)
N2 C10 C11 122.9(3)
C10 C11 H11A 109.5
C10 C11 H11B 109.5
H11A C11 H11B 109.5
C10 C11 H11C 109.5
H11A C11 H11C 109.5
H11B C11 H11C 109.5

loop_
_geom_bond_atom_site_label_1
_geom_bond_atom_site_label_2
_geom_bond_distance
S1 C9 1.737(4)
S1 C8 1.812(4)
F1 C1 1.356(4)
N1 C7 1.289(4)
N1 N2 1.393(4)
N2 C9 1.360(5)
N2 C10 1.368(4)
N3 C10 1.294(5)
N3 N4 1.404(5)
N4 C9 1.296(5)
C1 C6 1.355(6)
C1 C2 1.370(5)
C2 C3 1.378(5)
C2 H2 0.9300
C3 C4 1.385(5)
C3 H3 0.9300
C4 C5 1.396(5)
C4 C7 1.476(5)
C5 C6 1.381(5)
C5 H5 0.9300
C6 H6 0.9300
C7 C8 1.503(5)
C8 H8A 0.9700
C8 H8B 0.9700
C10 C11 1.479(6)
C11 H11A 0.9600
C11 H11B 0.9600
C11 H11C 0.9600

loop_
_geom_torsion_atom_site_label_1
_geom_torsion_atom_site_label_2
_geom_torsion_atom_site_label_3
_geom_torsion_atom_site_label_4
_geom_torsion
C7 N1 N2 C9 -26.7(5)
C7 N1 N2 C10 163.7(3)
C10 N3 N4 C9 1.0(4)
C6 C1 C2 C3 -0.6(7)
F1 C1 C2 C3 179.6(4)
C1 C2 C3 C4 0.2(7)
C2 C3 C4 C5 0.6(6)
C2 C3 C4 C7 178.9(4)
C3 C4 C5 C6 -0.9(6)
C7 C4 C5 C6 -179.2(4)
F1 C1 C6 C5 -179.9(4)
C2 C1 C6 C5 0.2(7)
C4 C5 C6 C1 0.5(6)
N2 N1 C7 C4 -179.3(3)
N2 N1 C7 C8 -3.2(5)
C3 C4 C7 N1 18.2(5)
C5 C4 C7 N1 -163.6(3)
C3 C4 C7 C8 -158.1(4)
C5 C4 C7 C8 20.1(5)
N1 C7 C8 S1 45.0(4)
C4 C7 C8 S1 -139.0(3)
C9 S1 C8 C7 -50.6(3)
N3 N4 C9 N2 -0.1(4)
N3 N4 C9 S1 -178.9(3)
C10 N2 C9 N4 -0.9(4)
N1 N2 C9 N4 -172.1(3)
C10 N2 C9 S1 178.1(3)
N1 N2 C9 S1 6.8(5)
C8 S1 C9 N4 -152.1(4)
C8 S1 C9 N2 29.2(3)
N4 N3 C10 N2 -1.6(4)
N4 N3 C10 C11 -179.2(4)
C9 N2 C10 N3 1.5(4)
N1 N2 C10 N3 173.2(3)
C9 N2 C10 C11 179.3(4)
N1 N2 C10 C11 -9.0(6)

loop_
_cod_related_entry_id
_cod_related_entry_database
_cod_related_entry_code
1 ChemSpider 616291
